data_7118633
loop_
_publ_author_name
'Llewellyn, Ben A.'
'Davies, E. Stephen'
'Pfeiffer, Constance R.'
'Cooper, Mick'
'Lewis, William'
'Champness, Neil R.'

_publ_section_title
;
 Thionated perylene diimides with intense absorbance in the near-IR.
;
_journal_issue 10
_journal_name_full 'Chemical communications (Cambridge, England)'
_journal_page_first 2099
_journal_page_last 2102
_journal_paper_doi 10.1039/c5cc09962e
_journal_volume 52
_journal_year 2016
_chemical_formula_moiety 'C40 H40 N4 O2 S4'
_chemical_formula_sum 'C40.5 H40.5 Cl1.5 N4 O2 S4'
_chemical_formula_weight 796.68
_space_group_crystal_system triclinic
_space_group_IT_number 2
_space_group_name_Hall '-P 1'
_space_group_name_H-M_alt 'P -1'
_symmetry_space_group_name_Hall '-P 1'
_symmetry_space_group_name_H-M 'P -1'
_atom_sites_solution_hydrogens geom
_atom_sites_solution_primary direct
_atom_sites_solution_secondary difmap
_audit_creation_date 2015-09-01
_audit_creation_method
;
Olex2 1.2
(compiled 2015.01.26 svn.r3150 for OlexSys, GUI svn.r4998)
;
_audit_update_record
;
2015-11-03 deposited with the CCDC.
2015-12-15 downloaded from the CCDC.
;
_cell_angle_alpha 96.008(5)
_cell_angle_beta 95.267(6)
_cell_angle_gamma 118.650(11)
_cell_formula_units_Z 4
_cell_length_a 12.8268(14)
_cell_length_b 13.2644(13)
_cell_length_c 24.5245(7)
_cell_measurement_reflns_used 7909
_cell_measurement_temperature 120(2)
_cell_measurement_theta_max 73.4990
_cell_measurement_theta_min 3.8720
_cell_volume 3593.1(7)
_computing_cell_refinement
;
CrysAlisPro, Agilent Technologies,
Version 1.171.37.35 (release 13-08-2014 CrysAlis171 .NET)
(compiled Aug 13 2014,18:06:01)
;
_computing_data_collection
;
CrysAlisPro, Agilent Technologies,
Version 1.171.37.35 (release 13-08-2014 CrysAlis171 .NET)
(compiled Aug 13 2014,18:06:01)
;
_computing_data_reduction
;
CrysAlisPro, Agilent Technologies,
Version 1.171.37.35 (release 13-08-2014 CrysAlis171 .NET)
(compiled Aug 13 2014,18:06:01)
;
_computing_molecular_graphics 'Olex2 (Dolomanov et al., 2009)'
_computing_publication_material 'Olex2 (Dolomanov et al., 2009)'
_computing_structure_refinement 'ShelXL (Sheldrick, 2008)'
_computing_structure_solution 'SIR2004 (Burla et al., 2007)'
_diffrn_ambient_environment N~2~
_diffrn_ambient_temperature 120(2)
_diffrn_crystal_treatment 'flash frozen in gaseous N2'
_diffrn_detector 'CCD plate'
_diffrn_detector_area_resol_mean 4.2207
_diffrn_detector_type TitanS2
_diffrn_measured_fraction_theta_full 0.999
_diffrn_measured_fraction_theta_max 0.969
_diffrn_measurement_details
;
  1 omega   74.00  164.00   1.0000  120.0000
omega____ theta____ kappa____ phi______ frames
    -      103.6263   15.0000   30.0000 90

  2 omega   68.00  173.00   1.0000  120.0000
omega____ theta____ kappa____ phi______ frames
    -      103.6263   15.0000  120.0000 105

  3 omega   97.00  122.00   1.0000  120.0000
omega____ theta____ kappa____ phi______ frames
    -      103.6263 -125.0000  150.0000 25

  4 omega   55.00   91.00   1.0000  120.0000
omega____ theta____ kappa____ phi______ frames
    -      103.6263  -30.0000  150.0000 36

  5 omega   51.00  134.00   1.0000  120.0000
omega____ theta____ kappa____ phi______ frames
    -      103.6263  -77.0000  150.0000 83

  6 omega   35.00  101.00   1.0000  120.0000
omega____ theta____ kappa____ phi______ frames
    -      103.6263  -94.0000    0.0000 66

  7 omega   58.00  109.00   1.0000  120.0000
omega____ theta____ kappa____ phi______ frames
    -      103.6263  -94.0000  -60.0000 51

  8 omega   94.00  122.00   1.0000  120.0000
omega____ theta____ kappa____ phi______ frames
    -      103.6263 -125.0000 -120.0000 28

  9 omega   58.00   90.00   1.0000  120.0000
omega____ theta____ kappa____ phi______ frames
    -      103.6263  -30.0000 -180.0000 32

 10 omega   40.00   94.00   1.0000  120.0000
omega____ theta____ kappa____ phi______ frames
    -      103.6263  -45.0000 -120.0000 54

 11 omega   56.00   84.00   1.0000  120.0000
omega____ theta____ kappa____ phi______ frames
    -      103.6263  -30.0000  -60.0000 28

 12 omega   41.00   98.00   1.0000  120.0000
omega____ theta____ kappa____ phi______ frames
    -      103.6263  -45.0000   30.0000 57

 13 omega   59.00  114.00   1.0000   30.0000
omega____ theta____ kappa____ phi______ frames
    -       43.0601   38.0000  -90.0000 55

 14 omega   34.00  134.00   1.0000  120.0000
omega____ theta____ kappa____ phi______ frames
    -      103.6263  -77.0000   30.0000 100

 15 omega   32.00   77.00   1.0000  120.0000
omega____ theta____ kappa____ phi______ frames
    -      103.6263 -125.0000 -120.0000 45

 16 omega    3.00   96.00   1.0000   30.0000
omega____ theta____ kappa____ phi______ frames
    -       43.0601 -125.0000   30.0000 93

 17 omega   32.00   82.00   1.0000  120.0000
omega____ theta____ kappa____ phi______ frames
    -      103.6263  -30.0000   90.0000 50

 18 omega  -27.00   50.00   1.0000   30.0000
omega____ theta____ kappa____ phi______ frames
    -       43.0601  -38.0000   90.0000 77

 19 omega  -50.00  -10.00   1.0000   30.0000
omega____ theta____ kappa____ phi______ frames
    -      -43.0601   38.0000  120.0000 40

 20 omega   20.00  110.00   1.0000   30.0000
omega____ theta____ kappa____ phi______ frames
    -       43.0601   57.0000 -150.0000 90
;
_diffrn_measurement_device 'four-circle diffractometer'
_diffrn_measurement_device_type 'GV1000, TitanS2'
_diffrn_measurement_method '\w scans'
_diffrn_measurement_specimen_support 'MiTeGen micromount'
_diffrn_orient_matrix_UB_11 0.1030182000
_diffrn_orient_matrix_UB_12 0.0280196000
_diffrn_orient_matrix_UB_13 -0.0339511000
_diffrn_orient_matrix_UB_21 0.0374102000
_diffrn_orient_matrix_UB_22 0.1302517000
_diffrn_orient_matrix_UB_23 0.0116366000
_diffrn_orient_matrix_UB_31 0.0850188000
_diffrn_orient_matrix_UB_32 0.0169487000
_diffrn_orient_matrix_UB_33 0.0530104000
_diffrn_radiation_monochromator mirror
_diffrn_radiation_probe x-ray
_diffrn_radiation_type CuK\a
_diffrn_radiation_wavelength 1.54184
_diffrn_reflns_av_R_equivalents 0.1332
_diffrn_reflns_av_unetI/netI 0.1383
_diffrn_reflns_laue_measured_fraction_full 0.999
_diffrn_reflns_laue_measured_fraction_max 0.969
_diffrn_reflns_limit_h_max 15
_diffrn_reflns_limit_h_min -15
_diffrn_reflns_limit_k_max 13
_diffrn_reflns_limit_k_min -16
_diffrn_reflns_limit_l_max 30
_diffrn_reflns_limit_l_min -21
_diffrn_reflns_number 28315
_diffrn_reflns_point_group_measured_fraction_full 0.999
_diffrn_reflns_point_group_measured_fraction_max 0.969
_diffrn_reflns_theta_full 67.684
_diffrn_reflns_theta_max 74.166
_diffrn_reflns_theta_min 3.673
_diffrn_source 'rotating-anode X-ray tube'
_diffrn_source_type 'GV1000 (Cu) X-ray Source'
_exptl_absorpt_coefficient_mu 3.808
_exptl_absorpt_correction_T_max 0.928
_exptl_absorpt_correction_T_min 0.780
_exptl_absorpt_correction_type gaussian
_exptl_absorpt_process_details
;
CrysAlisPro, Agilent Technologies,
Version 1.171.37.35 (release 13-08-2014 CrysAlis171 .NET)
(compiled Aug 13 2014,18:06:01)
Numerical absorption correction based on gaussian integration over
            a multifaceted crystal model
;
_exptl_crystal_colour 'clear dark red'
_exptl_crystal_colour_lustre clear
_exptl_crystal_colour_modifier dark
_exptl_crystal_colour_primary red
_exptl_crystal_density_diffrn 1.473
_exptl_crystal_description plank
_exptl_crystal_F_000 1668
_exptl_crystal_size_max 0.1513
_exptl_crystal_size_mid 0.0405
_exptl_crystal_size_min 0.035
_refine_diff_density_max 1.455
_refine_diff_density_min -0.658
_refine_diff_density_rms 0.148
_refine_ls_extinction_method none
_refine_ls_goodness_of_fit_ref 1.264
_refine_ls_hydrogen_treatment constr
_refine_ls_matrix_type full
_refine_ls_number_parameters 974
_refine_ls_number_reflns 14170
_refine_ls_number_restraints 243
_refine_ls_restrained_S_all 1.268
_refine_ls_R_factor_all 0.1863
_refine_ls_R_factor_gt 0.1488
_refine_ls_shift/su_max 0.001
_refine_ls_shift/su_mean 0.000
_refine_ls_structure_factor_coef Fsqd
_refine_ls_weighting_details 'w=1/[\s^2^(Fo^2^)+(0.2000P)^2^] where P=(Fo^2^+2Fc^2^)/3'
_refine_ls_weighting_scheme calc
_refine_ls_wR_factor_gt 0.3777
_refine_ls_wR_factor_ref 0.4157
_reflns_Friedel_coverage 0.000
_reflns_number_gt 8945
_reflns_number_total 14170
_reflns_threshold_expression 'I > 2\s(I)'
_cod_data_source_file c5cc09962e2.cif
_cod_data_source_block perblm_sq
_cod_original_cell_volume 3593.1(6)
_cod_original_formula_sum 'C40.50 H40.50 Cl1.50 N4 O2 S4'
_cod_database_code 7118633
_nottingham_internal_coll_name PERBLM
_nottingham_internal_coll_number 15090
_nottingham_internal_coll_client BL/NRC
_nottingham_internal_coll_type custom
_nottingham_internal_coll_frame_method 'omega scans'
_nottingham_internal_coll_frame_time '120.0000, 30.0000'
_nottingham_internal_coll_frame_width 1.0000
_nottingham_internal_coll_user pcxbl1
_nottingham_internal_coll_date 18/08/2015
_nottingham_internal_coll_location NOTTS
_nottingham_internal_coll_instrument 'GVA, PL13110002'
_nottingham_internal_process_date 26/08/2015
_nottingham_internal_process_user pcxbl1
_nottingham_internal_solution_date 26/8/2015
_nottingham_internal_solution_user pcxbl1
_nottingham_internal_refinement_date 1/9/2015
_nottingham_internal_refinement_user pcxbl1/pczcrp/pczwl
_nottingham_internal_self_archive_date 1/9/2015
_nottingham_internal_self_validation_date 1/9/2015
_nottingham_internal_self_validation_user pczcrp/pczwl
_nottingham_internal_validation_date 30/10/2015
_nottingham_internal_validation_user pczwl
_nottingham_internal_archive_date 30/10/2015
_platon_squeeze_void_probe_radius 1.20
_shelx_shelxl_version_number 2014/7
_chemical_oxdiff_formula C40H40N4O2S4
_chemical_oxdiff_usercomment 'PERBLM, 15090, on micromount in fomblin, for BL/NRC'
_shelx_space_group_comment
;
The symmetry employed for this shelxl refinement is uniquely defined
by the following loop, which should always be used as a source of
symmetry information in preference to the above space-group names.
They are only intended as comments.
;
_reflns_odcompleteness_completeness 99.95
_reflns_odcompleteness_iscentric 1
_reflns_odcompleteness_theta 66.97
_olex2_refinement_description
;
1. Fixed Uiso
 At 1.2 times of:
  All C(H) groups, All C(H,H) groups, All C(H,H,H,H) groups
 At 1.5 times of:
  All C(H,H,H) groups
2. Restrained distances
 C64B-C63 \\sim C64-C63B \\sim C64Z-C63Z \\sim C64A-C63A \\sim C54B-C53B \\sim
C54-C53 \\sim C54A-C53A
 with sigma of 0.02
 C53A-C52A \\sim C53-C52 \\sim C53B-C52B \\sim C63A-C62A \\sim C63Z-C62A \\sim
C63-C62B \\sim C63B-C62B
 with sigma of 0.02
 C52-C51A \\sim C52A-C51A \\sim C52B-C51B \\sim C62A-C61A \\sim C62B-C61B
 with sigma of 0.02
3. Uiso/Uaniso restraints and constraints
C62B \\sim C63B \\sim C64 \\sim C63 \\sim C64B: within 2A with sigma of 0.01
and sigma for terminal atoms of 0.02
C51A \\sim C52A \\sim C53A \\sim C54A \\sim C52 \\sim C53 \\sim C54: within 2A
with sigma of 0.01 and sigma for terminal atoms of 0.02
4. Rigid body (RIGU) restrains
 C62B, C63B, C64, C63, C64B
 with sigma for 1-2 distances of 0.004 and sigma for 1-3 distances of 0.004
 C51A, C52A, C53A, C54A, C52, C53, C54
 with sigma for 1-2 distances of 0.004 and sigma for 1-3 distances of 0.004
5. Others
 Sof(H62G)=Sof(H62H)=Sof(C63)=Sof(H63G)=Sof(H63H)=Sof(C64B)=Sof(H64J)=
 Sof(H64K)=Sof(H64L)=1-FVAR(1)
 Sof(H62E)=Sof(H62F)=Sof(C63B)=Sof(H63E)=Sof(H63F)=Sof(C64)=Sof(H64G)=
 Sof(H64H)=Sof(H64I)=FVAR(1)
 Sof(H62C)=Sof(H62D)=Sof(C63Z)=Sof(H63C)=Sof(H63D)=Sof(C64Z)=Sof(H64D)=
 Sof(H64E)=Sof(H64F)=1-FVAR(2)
 Sof(H62A)=Sof(H62B)=Sof(C63A)=Sof(H63A)=Sof(H63B)=Sof(C64A)=Sof(H64A)=
 Sof(H64B)=Sof(H64C)=FVAR(2)
 Sof(H51C)=Sof(H51D)=Sof(C52)=Sof(H52C)=Sof(H52D)=Sof(C53)=Sof(H53C)=Sof(H53D)=
 Sof(C54)=Sof(H54D)=Sof(H54E)=Sof(H54F)=1-FVAR(3)
 Sof(H51A)=Sof(H51B)=Sof(C52A)=Sof(H52A)=Sof(H52B)=Sof(C53A)=Sof(H53A)=
 Sof(H53B)=Sof(C54A)=Sof(H54A)=Sof(H54B)=Sof(H54C)=FVAR(3)
6.a Secondary CH2 refined with riding coordinates:
 C32A(H32A,H32B), C32B(H32C,H32D), C33A(H33A,H33B), C33B(H33C,H33D), C35A(H35A,
 H35B), C35B(H35C,H35D), C36A(H36A,H36B), C36B(H36C,H36D), C42A(H42A,H42B),
 C42B(H42C,H42D), C43A(H43A,H43B), C43B(H43C,H43D), C45A(H45A,H45B), C45B(H45C,
 H45D), C46A(H46A,H46B), C46B(H46C,H46D), C51A(H51A,H51B), C51A(H51C,H51D),
 C51B(H51E,H51F), C52B(H52E,H52F), C53B(H53E,H53F), C61A(H61A,H61B), C61B(H61C,
 H61D), C62A(H62A,H62B), C62A(H62C,H62D), C62B(H62E,H62F), C62B(H62G,H62H),
 C52A(H52A,H52B), C53A(H53A,H53B), C63A(H63A,H63B), C63B(H63E,H63F), C52(H52C,
 H52D), C53(H53C,H53D), C63(H63G,H63H), C63Z(H63C,H63D)
6.b Aromatic/amide H refined with riding coordinates:
 C2A(H2A), C2B(H2B), C5A(H5A), C5B(H5B), C6A(H6A), C6B(H6B), C8A(H8A),
 C8B(H8B), C11A(H11A), C11B(H11B), C12A(H12A), C12B(H12B)
6.c Idealised Me refined as rotating group:
 C54B(H54G,H54H,H54I), C54A(H54A,H54B,H54C), C64(H64G,H64H,H64I), C64A(H64A,
 H64B,H64C), C54(H54D,H54E,H54F), C64B(H64J,H64K,H64L), C64Z(H64D,H64E,H64F)
;
_olex2_exptl_crystal_mounting_method 'in fomblin film on a micromount'
_olex2_submission_special_instructions 'No special instructions were received'

loop_
_space_group_symop_operation_xyz
'x, y, z'
'-x, -y, -z'

loop_
_atom_site_label
_atom_site_type_symbol
_atom_site_fract_x
_atom_site_fract_y
_atom_site_fract_z
_atom_site_U_iso_or_equiv
_atom_site_adp_type
_atom_site_occupancy
_atom_site_site_symmetry_order
_atom_site_calc_flag
_atom_site_refinement_flags_posn
_atom_site_refinement_flags_adp
_atom_site_refinement_flags_occupancy
_atom_site_disorder_assembly
_atom_site_disorder_group
S22A S 0.65187(19) 1.0999(2) 0.28345(7) 0.0500(5) Uani 1 1 d . . . . .
S22B S 0.4130(2) 0.85103(18) 0.21801(8) 0.0517(5) Uani 1 1 d . . . . .
S25A S 0.8661(2) 1.0793(2) 0.47346(7) 0.0538(5) Uani 1 1 d . . . . .
S25B S 0.4372(2) 0.6424(2) 0.02688(7) 0.0543(6) Uani 1 1 d . . . . .
S27A S 1.2234(2) 0.52968(18) 0.23068(9) 0.0513(5) Uani 1 1 d . . . . .
S27B S 0.98089(19) 0.27800(19) 0.26684(9) 0.0528(5) Uani 1 1 d . . . . .
S30A S 0.8936(2) 0.4408(2) 0.05843(8) 0.0605(6) Uani 1 1 d . . . . .
S30B S 1.0747(2) 0.6008(3) 0.43994(9) 0.0683(7) Uani 1 1 d . . . . .
O34A O 0.8586(6) 0.9948(7) 0.0322(2) 0.0614(17) Uani 1 1 d . . . . .
O34B O 0.5188(6) 0.6548(7) 0.4676(2) 0.0626(17) Uani 1 1 d . . . . .
O44A O 1.4171(5) 1.0302(6) 0.4410(2) 0.0550(15) Uani 1 1 d . . . . .
O44B O 0.4630(6) 0.0870(5) 0.0605(2) 0.0516(14) Uani 1 1 d . . . . .
N23A N 0.7556(6) 1.0689(6) 0.3744(2) 0.0412(13) Uani 1 1 d . . . . .
N23B N 0.4432(6) 0.7467(5) 0.1266(3) 0.0427(13) Uani 1 1 d . . . . .
N28A N 1.0458(6) 0.4890(5) 0.1514(3) 0.0437(13) Uani 1 1 d . . . . .
N28B N 1.0249(6) 0.4529(6) 0.3466(3) 0.0481(15) Uani 1 1 d . . . . .
N31A N 0.8328(6) 0.9358(5) 0.1405(2) 0.0399(13) Uani 1 1 d . . . . .
N31B N 0.5796(6) 0.6768(6) 0.3597(2) 0.0426(13) Uani 1 1 d . . . . .
N41A N 1.2244(5) 0.8706(6) 0.3552(2) 0.0393(13) Uani 1 1 d . . . . .
N41B N 0.6306(6) 0.2790(5) 0.1441(2) 0.0393(12) Uani 1 1 d . . . . .
C1A C 0.8347(6) 0.9361(6) 0.1985(3) 0.0362(13) Uani 1 1 d . . . . .
C1B C 0.5800(6) 0.6719(6) 0.3020(3) 0.0375(14) Uani 1 1 d . . . . .
C2A C 0.7826(6) 0.9872(6) 0.2282(3) 0.0384(14) Uani 1 1 d . . . . .
H2A H 0.7365 1.0148 0.2088 0.046 Uiso 1 1 calc R . . . .
C2B C 0.5243(7) 0.7211(6) 0.2722(3) 0.0407(15) Uani 1 1 d . . . . .
H2B H 0.4932 0.7638 0.2916 0.049 Uiso 1 1 calc R . . . .
C3A C 0.7945(6) 1.0005(6) 0.2863(3) 0.0344(13) Uani 1 1 d . . . . .
C3B C 0.5131(7) 0.7097(6) 0.2150(3) 0.0401(15) Uani 1 1 d . . . . .
C4A C 0.8899(6) 0.9872(6) 0.3742(3) 0.0368(14) Uani 1 1 d . . . . .
C4B C 0.5250(7) 0.6143(6) 0.1260(3) 0.0395(14) Uani 1 1 d . . . . .
C5A C 0.9666(7) 0.9546(6) 0.4014(2) 0.0381(14) Uani 1 1 d . . . . .
H5A H 0.9828 0.9690 0.4408 0.046 Uiso 1 1 calc R . . . .
C5B C 0.5554(7) 0.5378(7) 0.0988(3) 0.0398(15) Uani 1 1 d . . . . .
H5B H 0.5418 0.5225 0.0593 0.048 Uiso 1 1 calc R . . . .
C6A C 1.0180(6) 0.9028(6) 0.3727(3) 0.0379(14) Uani 1 1 d . . . . .
H6A H 1.0704 0.8830 0.3929 0.046 Uiso 1 1 calc R . . . .
C6B C 0.6047(6) 0.4836(5) 0.1277(2) 0.0345(13) Uani 1 1 d . . . . .
H6B H 0.6210 0.4292 0.1073 0.041 Uiso 1 1 calc R . . . .
C7A C 1.1470(6) 0.8005(6) 0.3060(2) 0.0350(13) Uani 1 1 d . . . . .
C7B C 0.7042(7) 0.3560(6) 0.1926(3) 0.0372(14) Uani 1 1 d . . . . .
C8A C 1.1653(7) 0.7142(6) 0.2785(3) 0.0395(14) Uani 1 1 d . . . . .
H8A H 1.2263 0.7008 0.2953 0.047 Uiso 1 1 calc R . . . .
C8B C 0.7933(7) 0.3379(6) 0.2199(3) 0.0379(14) Uani 1 1 d . . . . .
H8B H 0.8051 0.2769 0.2033 0.045 Uiso 1 1 calc R . . . .
C9A C 1.0992(7) 0.6480(6) 0.2284(3) 0.0378(14) Uani 1 1 d . . . . .
C9B C 0.8655(6) 0.4055(6) 0.2703(3) 0.0382(14) Uani 1 1 d . . . . .
C10A C 0.9535(6) 0.6127(6) 0.1470(3) 0.0395(15) Uani 1 1 d . . . . .
C10B C 0.9046(7) 0.5486(6) 0.3511(3) 0.0414(15) Uani 1 1 d . . . . .
C11A C 0.8805(7) 0.6471(7) 0.1192(3) 0.0436(16) Uani 1 1 d . . . . .
H11A H 0.8426 0.6105 0.0820 0.052 Uiso 1 1 calc R . . . .
C11B C 0.8733(7) 0.6242(6) 0.3786(3) 0.0467(17) Uani 1 1 d . . . . .
H11B H 0.9141 0.6639 0.4151 0.056 Uiso 1 1 calc R . . . .
C12A C 0.8620(7) 0.7314(6) 0.1437(3) 0.0428(15) Uani 1 1 d . . . . .
H12A H 0.8094 0.7505 0.1232 0.051 Uiso 1 1 calc R . . . .
C12B C 0.7870(6) 0.6427(6) 0.3550(3) 0.0433(16) Uani 1 1 d . . . . .
H12B H 0.7686 0.6953 0.3757 0.052 Uiso 1 1 calc R . . . .
C13A C 0.9167(6) 0.7937(6) 0.1987(3) 0.0365(14) Uani 1 1 d . . . . .
C13B C 0.7223(6) 0.5883(6) 0.3013(2) 0.0354(13) Uani 1 1 d . . . . .
C14A C 0.8908(6) 0.8794(6) 0.2251(2) 0.0330(13) Uani 1 1 d . . . . .
C14B C 0.6327(6) 0.6139(6) 0.2742(3) 0.0351(13) Uani 1 1 d . . . . .
C15A C 0.9203(6) 0.9071(6) 0.2851(3) 0.0323(12) Uani 1 1 d . . . . .
C15B C 0.6043(6) 0.5846(6) 0.2151(3) 0.0361(14) Uani 1 1 d . . . . .
C16A C 0.8675(6) 0.9635(6) 0.3154(3) 0.0345(13) Uani 1 1 d . . . . .
C16B C 0.5479(6) 0.6363(6) 0.1852(3) 0.0335(13) Uani 1 1 d . . . . .
C17A C 0.9976(6) 0.8768(6) 0.3142(2) 0.0337(13) Uani 1 1 d . . . . .
C17B C 0.6321(6) 0.5041(6) 0.1852(3) 0.0342(13) Uani 1 1 d . . . . .
C18A C 1.0501(6) 0.8156(6) 0.2834(3) 0.0331(13) Uani 1 1 d . . . . .
C18B C 0.6920(6) 0.4531(6) 0.2160(3) 0.0340(13) Uani 1 1 d . . . . .
C19A C 0.9933(6) 0.7604(6) 0.2278(3) 0.0336(13) Uani 1 1 d . . . . .
C19B C 0.7513(6) 0.5090(6) 0.2709(3) 0.0353(13) Uani 1 1 d . . . . .
C20A C 1.0132(6) 0.6729(6) 0.2008(3) 0.0358(13) Uani 1 1 d . . . . .
C20B C 0.8395(6) 0.4874(6) 0.2974(3) 0.0365(14) Uani 1 1 d . . . . .
C21A C 0.7376(6) 1.0565(6) 0.3161(3) 0.0389(14) Uani 1 1 d . . . . .
C21B C 0.4571(7) 0.7673(6) 0.1854(3) 0.0384(14) Uani 1 1 d . . . . .
C24A C 0.8357(6) 1.0453(7) 0.4046(3) 0.0372(14) Uani 1 1 d . . . . .
C24B C 0.4689(7) 0.6704(6) 0.0957(3) 0.0415(15) Uani 1 1 d . . . . .
C26A C 1.1181(7) 0.5553(6) 0.2015(3) 0.0415(15) Uani 1 1 d . . . . .
C26B C 0.9578(7) 0.3833(7) 0.2961(3) 0.0447(16) Uani 1 1 d . . . . .
C29A C 0.9669(7) 0.5152(7) 0.1213(3) 0.0466(17) Uani 1 1 d . . . . .
C29B C 1.0003(7) 0.5296(7) 0.3764(3) 0.0493(18) Uani 1 1 d . . . . .
C32A C 0.7539(7) 0.9724(7) 0.1120(3) 0.0446(17) Uani 1 1 d . . . . .
H32A H 0.7872 1.0575 0.1227 0.054 Uiso 1 1 calc R . . . .
H32B H 0.6727 0.9319 0.1224 0.054 Uiso 1 1 calc R . . . .
C32B C 0.5458(8) 0.7556(7) 0.3887(3) 0.0460(17) Uani 1 1 d . . . . .
H32C H 0.4582 0.7250 0.3787 0.055 Uiso 1 1 calc R . . . .
H32D H 0.5886 0.8331 0.3775 0.055 Uiso 1 1 calc R . . . .
C33A C 0.7469(9) 0.9411(9) 0.0497(3) 0.056(2) Uani 1 1 d . . . . .
H33A H 0.7108 0.8555 0.0397 0.067 Uiso 1 1 calc R . . . .
H33B H 0.6931 0.9640 0.0297 0.067 Uiso 1 1 calc R . . . .
C33B C 0.5783(9) 0.7666(8) 0.4506(3) 0.055(2) Uani 1 1 d . . . . .
H33C H 0.6665 0.8011 0.4607 0.066 Uiso 1 1 calc R . . . .
H33D H 0.5545 0.8194 0.4704 0.066 Uiso 1 1 calc R . . . .
C35A C 0.9386(9) 0.9613(9) 0.0611(3) 0.056(2) Uani 1 1 d . . . . .
H35A H 1.0188 1.0017 0.0497 0.067 Uiso 1 1 calc R . . . .
H35B H 0.9061 0.8763 0.0508 0.067 Uiso 1 1 calc R . . . .
C35B C 0.5526(9) 0.5774(9) 0.4397(3) 0.054(2) Uani 1 1 d . . . . .
H35C H 0.5115 0.5009 0.4520 0.065 Uiso 1 1 calc R . . . .
H35D H 0.6406 0.6094 0.4495 0.065 Uiso 1 1 calc R . . . .
C36A C 0.9510(7) 0.9930(6) 0.1234(3) 0.0421(15) Uani 1 1 d . . . . .
H36A H 1.0040 0.9682 0.1426 0.051 Uiso 1 1 calc R . . . .
H36B H 0.9881 1.0786 0.1341 0.051 Uiso 1 1 calc R . . . .
C36B C 0.5189(7) 0.5617(7) 0.3775(3) 0.0459(16) Uani 1 1 d . . . . .
H36C H 0.5440 0.5092 0.3585 0.055 Uiso 1 1 calc R . . . .
H36D H 0.4305 0.5261 0.3673 0.055 Uiso 1 1 calc R . . . .
C42A C 1.2857(6) 0.9985(7) 0.3565(3) 0.0405(15) Uani 1 1 d . . . . .
H42A H 1.2281 1.0204 0.3395 0.049 Uiso 1 1 calc R . . . .
H42B H 1.3527 1.0218 0.3348 0.049 Uiso 1 1 calc R . . . .
C42B C 0.5003(7) 0.2222(6) 0.1438(3) 0.0410(15) Uani 1 1 d . . . . .
H42C H 0.4793 0.2799 0.1606 0.049 Uiso 1 1 calc R . . . .
H42D H 0.4765 0.1596 0.1666 0.049 Uiso 1 1 calc R . . . .
C43A C 1.3342(7) 1.0610(8) 0.4161(3) 0.0458(17) Uani 1 1 d . . . . .
H43A H 1.3749 1.1463 0.4169 0.055 Uiso 1 1 calc R . . . .
H43B H 1.2668 1.0398 0.4374 0.055 Uiso 1 1 calc R . . . .
C43B C 0.4326(8) 0.1714(7) 0.0855(3) 0.0461(17) Uani 1 1 d . . . . .
H43C H 0.3449 0.1330 0.0862 0.055 Uiso 1 1 calc R . . . .
H43D H 0.4534 0.2344 0.0631 0.055 Uiso 1 1 calc R . . . .
C45A C 1.3609(8) 0.9065(8) 0.4389(3) 0.052(2) Uani 1 1 d . . . . .
H45A H 1.2941 0.8815 0.4608 0.063 Uiso 1 1 calc R . . . .
H45B H 1.4204 0.8869 0.4561 0.063 Uiso 1 1 calc R . . . .
C45B C 0.5857(8) 0.1406(7) 0.0610(3) 0.0478(18) Uani 1 1 d . . . . .
H45C H 0.6086 0.2025 0.0379 0.057 Uiso 1 1 calc R . . . .
H45D H 0.6059 0.0825 0.0439 0.057 Uiso 1 1 calc R . . . .
C46A C 1.3129(7) 0.8414(7) 0.3806(3) 0.0421(16) Uani 1 1 d . . . . .
H46A H 1.3796 0.8631 0.3588 0.050 Uiso 1 1 calc R . . . .
H46B H 1.2741 0.7565 0.3807 0.050 Uiso 1 1 calc R . . . .
C46B C 0.6597(7) 0.1940(7) 0.1187(3) 0.0449(16) Uani 1 1 d . . . . .
H46C H 0.6417 0.1323 0.1417 0.054 Uiso 1 1 calc R . . . .
H46D H 0.7466 0.2321 0.1161 0.054 Uiso 1 1 calc R . . . .
C51A C 0.6917(8) 1.1178(7) 0.4045(3) 0.0524(17) Uani 1 1 d D U . . .
H51A H 0.6827 1.0902 0.4407 0.063 Uiso 0.430(18) 1 calc R . P A 1
H51B H 0.6098 1.0849 0.3832 0.063 Uiso 0.430(18) 1 calc R . P A 1
H51C H 0.6755 1.0867 0.4396 0.063 Uiso 0.570(18) 1 calc R . P A 2
H51D H 0.6137 1.0955 0.3817 0.063 Uiso 0.570(18) 1 calc R . P A 2
C51B C 0.3906(7) 0.8073(6) 0.0966(3) 0.0429(16) Uani 1 1 d D . . . .
H51E H 0.4228 0.8225 0.0614 0.051 Uiso 1 1 calc R . . . .
H51F H 0.4142 0.8833 0.1195 0.051 Uiso 1 1 calc R . . . .
C52B C 0.2540(7) 0.7344(7) 0.0842(3) 0.0485(17) Uani 1 1 d D . . . .
H52E H 0.2232 0.7111 0.1190 0.058 Uiso 1 1 calc R . . . .
H52F H 0.2310 0.6625 0.0579 0.058 Uiso 1 1 calc R . . . .
C53B C 0.1946(10) 0.7992(9) 0.0593(3) 0.060(2) Uani 1 1 d D . . . .
H53E H 0.2390 0.8389 0.0301 0.072 Uiso 1 1 calc R . . . .
H53F H 0.1111 0.7419 0.0414 0.072 Uiso 1 1 calc R . . . .
C54B C 0.1921(10) 0.8885(9) 0.1021(5) 0.068(2) Uani 1 1 d D . . . .
H54G H 0.1533 0.9273 0.0841 0.102 Uiso 1 1 calc GR . . . .
H54H H 0.2746 0.9465 0.1194 0.102 Uiso 1 1 calc GR . . . .
H54I H 0.1466 0.8495 0.1307 0.102 Uiso 1 1 calc GR . . . .
C61A C 1.0542(8) 0.3854(7) 0.1276(4) 0.055(2) Uani 1 1 d D . . . .
H61A H 0.9747 0.3258 0.1062 0.065 Uiso 1 1 calc R . . . .
H61B H 1.0735 0.3514 0.1584 0.065 Uiso 1 1 calc R . . . .
C61B C 1.1260(8) 0.4400(8) 0.3714(4) 0.055(2) Uani 1 1 d D . . . .
H61C H 1.1892 0.5160 0.3930 0.066 Uiso 1 1 calc R . . . .
H61D H 1.1611 0.4175 0.3413 0.066 Uiso 1 1 calc R . . . .
C62A C 1.1480(9) 0.4134(8) 0.0901(4) 0.062(2) Uani 1 1 d D . . . .
H62A H 1.2289 0.4712 0.1107 0.074 Uiso 0.57(2) 1 calc R . P B 1
H62B H 1.1294 0.4453 0.0582 0.074 Uiso 0.57(2) 1 calc R . P B 1
H62C H 1.2271 0.4617 0.1143 0.074 Uiso 0.43(2) 1 calc R . P B 2
H62D H 1.1382 0.4646 0.0659 0.074 Uiso 0.43(2) 1 calc R . P B 2
C62B C 1.0873(9) 0.3485(9) 0.4094(4) 0.071(3) Uani 1 1 d D U . . .
H62E H 1.0408 0.3653 0.4354 0.086 Uiso 0.597(19) 1 calc R . P C 1
H62F H 1.0318 0.2716 0.3861 0.086 Uiso 0.597(19) 1 calc R . P C 1
H62G H 1.0202 0.2721 0.3900 0.086 Uiso 0.403(19) 1 calc R . P C 2
H62H H 1.0642 0.3738 0.4435 0.086 Uiso 0.403(19) 1 calc R . P C 2
C52A C 0.748(2) 1.2497(13) 0.4158(17) 0.052(3) Uani 0.430(18) 1 d D U P A 1
H52A H 0.7641 1.2818 0.3809 0.063 Uiso 0.430(18) 1 calc R . P A 1
H52B H 0.8243 1.2857 0.4422 0.063 Uiso 0.430(18) 1 calc R . P A 1
C53A C 0.654(2) 1.2725(17) 0.4408(9) 0.052(3) Uani 0.430(18) 1 d D U P A 1
H53A H 0.5749 1.2272 0.4166 0.063 Uiso 0.430(18) 1 calc R . P A 1
H53B H 0.6464 1.2497 0.4780 0.063 Uiso 0.430(18) 1 calc R . P A 1
C54A C 0.6996(19) 1.4019(17) 0.4450(9) 0.057(4) Uani 0.430(18) 1 d D U P A 1
H54A H 0.6768 1.4181 0.4091 0.085 Uiso 0.430(18) 1 calc GR . P A 1
H54B H 0.7875 1.4447 0.4552 0.085 Uiso 0.430(18) 1 calc GR . P A 1
H54C H 0.6638 1.4266 0.4735 0.085 Uiso 0.430(18) 1 calc GR . P A 1
C63A C 1.143(2) 0.2967(13) 0.0700(10) 0.054(6) Uani 0.57(2) 1 d D . P B 1
H63A H 1.1485 0.2596 0.1023 0.064 Uiso 0.57(2) 1 calc R . P B 1
H63B H 1.0653 0.2433 0.0454 0.064 Uiso 0.57(2) 1 calc R . P B 1
C63B C 1.1863(18) 0.338(2) 0.4436(7) 0.073(3) Uani 0.597(19) 1 d D U P C 1
H63E H 1.2521 0.4164 0.4617 0.088 Uiso 0.597(19) 1 calc R . P C 1
H63F H 1.1536 0.2909 0.4729 0.088 Uiso 0.597(19) 1 calc R . P C 1
C64 C 1.2325(17) 0.2802(16) 0.4042(8) 0.075(4) Uani 0.597(19) 1 d D U P C 1
H64G H 1.1648 0.2073 0.3833 0.112 Uiso 0.597(19) 1 calc GR . P C 1
H64H H 1.2892 0.2633 0.4253 0.112 Uiso 0.597(19) 1 calc GR . P C 1
H64I H 1.2735 0.3323 0.3783 0.112 Uiso 0.597(19) 1 calc GR . P C 1
C64A C 1.2460(13) 0.3186(13) 0.0388(6) 0.054(5) Uani 0.57(2) 1 d D . P B 1
H64A H 1.2162 0.2981 -0.0013 0.081 Uiso 0.57(2) 1 calc GR . P B 1
H64B H 1.2810 0.2706 0.0494 0.081 Uiso 0.57(2) 1 calc GR . P B 1
H64C H 1.3076 0.4011 0.0480 0.081 Uiso 0.57(2) 1 calc GR . P B 1
C52 C 0.7706(17) 1.2517(11) 0.4171(13) 0.056(3) Uani 0.570(18) 1 d D U P A 2
H52C H 0.7984 1.2800 0.3826 0.067 Uiso 0.570(18) 1 calc R . P A 2
H52D H 0.8426 1.2728 0.4444 0.067 Uiso 0.570(18) 1 calc R . P A 2
C53 C 0.7042(18) 1.3147(19) 0.4404(7) 0.058(3) Uani 0.570(18) 1 d D U P A 2
H53C H 0.6610 1.2740 0.4697 0.069 Uiso 0.570(18) 1 calc R . P A 2
H53D H 0.7653 1.3951 0.4583 0.069 Uiso 0.570(18) 1 calc R . P A 2
C54 C 0.6151(16) 1.3214(16) 0.3982(6) 0.062(3) Uani 0.570(18) 1 d D U P A 2
H54D H 0.6587 1.3798 0.3753 0.093 Uiso 0.570(18) 1 calc GR . P A 2
H54E H 0.5636 1.3435 0.4175 0.093 Uiso 0.570(18) 1 calc GR . P A 2
H54F H 0.5652 1.2451 0.3744 0.093 Uiso 0.570(18) 1 calc GR . P A 2
C63 C 1.2063(19) 0.346(3) 0.4220(13) 0.075(4) Uani 0.403(19) 1 d D U P C 2
H63G H 1.2309 0.3281 0.3867 0.090 Uiso 0.403(19) 1 calc R . P C 2
H63H H 1.2708 0.4229 0.4419 0.090 Uiso 0.403(19) 1 calc R . P C 2
C63Z C 1.159(4) 0.321(3) 0.0518(9) 0.066(9) Uani 0.43(2) 1 d D . P B 2
H63C H 1.0792 0.2591 0.0321 0.079 Uiso 0.43(2) 1 calc R . P B 2
H63D H 1.2111 0.3567 0.0240 0.079 Uiso 0.43(2) 1 calc R . P B 2
C64B C 1.190(3) 0.253(2) 0.4575(12) 0.079(6) Uani 0.403(19) 1 d D U P C 2
H64J H 1.2521 0.2315 0.4539 0.118 Uiso 0.403(19) 1 calc GR . P C 2
H64K H 1.1101 0.1843 0.4449 0.118 Uiso 0.403(19) 1 calc GR . P C 2
H64L H 1.1960 0.2842 0.4964 0.118 Uiso 0.403(19) 1 calc GR . P C 2
C64Z C 1.216(3) 0.273(3) 0.0902(12) 0.089(10) Uani 0.43(2) 1 d D . P B 2
H64D H 1.2162 0.2058 0.0695 0.134 Uiso 0.43(2) 1 calc GR . P B 2
H64E H 1.1691 0.2481 0.1205 0.134 Uiso 0.43(2) 1 calc GR . P B 2
H64F H 1.2985 0.3331 0.1057 0.134 Uiso 0.43(2) 1 calc GR . P B 2

loop_
_atom_site_aniso_label
_atom_site_aniso_U_11
_atom_site_aniso_U_22
_atom_site_aniso_U_33
_atom_site_aniso_U_23
_atom_site_aniso_U_13
_atom_site_aniso_U_12
S22A 0.0590(11) 0.0771(13) 0.0303(8) 0.0043(8) 0.0033(7) 0.0479(11)
S22B 0.0803(14) 0.0575(11) 0.0328(9) 0.0000(7) 0.0081(8) 0.0480(11)
S25A 0.0770(13) 0.0901(15) 0.0194(8) 0.0061(8) 0.0098(7) 0.0612(13)
S25B 0.0932(15) 0.0753(13) 0.0215(8) 0.0097(8) 0.0114(8) 0.0622(13)
S27A 0.0616(12) 0.0489(10) 0.0514(11) 0.0014(8) 0.0097(9) 0.0349(10)
S27B 0.0565(11) 0.0588(12) 0.0498(11) 0.0073(9) 0.0013(8) 0.0354(10)
S30A 0.0815(15) 0.0599(12) 0.0352(10) -0.0134(8) -0.0023(9) 0.0372(12)
S30B 0.0707(14) 0.0895(17) 0.0379(11) -0.0071(10) -0.0171(10) 0.0421(14)
O34A 0.085(4) 0.101(5) 0.025(2) 0.017(3) 0.005(3) 0.066(4)
O34B 0.088(4) 0.100(5) 0.020(2) -0.001(3) 0.013(2) 0.063(4)
O44A 0.052(3) 0.087(4) 0.031(3) -0.012(3) -0.009(2) 0.045(3)
O44B 0.071(4) 0.050(3) 0.033(3) -0.005(2) -0.005(2) 0.034(3)
N23A 0.044(3) 0.055(4) 0.028(3) 0.007(2) 0.013(2) 0.026(3)
N23B 0.057(4) 0.045(3) 0.034(3) 0.011(2) 0.012(3) 0.030(3)
N28A 0.056(4) 0.034(3) 0.040(3) 0.005(2) 0.016(3) 0.021(3)
N28B 0.044(3) 0.056(4) 0.037(3) 0.016(3) 0.004(3) 0.018(3)
N31A 0.048(3) 0.055(3) 0.024(3) 0.006(2) 0.006(2) 0.031(3)
N31B 0.061(4) 0.051(3) 0.022(3) 0.000(2) 0.006(2) 0.034(3)
N41A 0.047(3) 0.058(4) 0.018(2) 0.000(2) 0.000(2) 0.032(3)
N41B 0.052(3) 0.042(3) 0.021(2) 0.006(2) 0.005(2) 0.022(3)
C1A 0.034(3) 0.042(3) 0.025(3) 0.006(3) 0.005(2) 0.014(3)
C1B 0.045(4) 0.047(4) 0.020(3) 0.002(2) 0.007(2) 0.023(3)
C2A 0.042(3) 0.040(4) 0.029(3) 0.004(3) 0.005(3) 0.017(3)
C2B 0.049(4) 0.038(3) 0.033(3) 0.004(3) 0.012(3) 0.020(3)
C3A 0.033(3) 0.043(3) 0.027(3) 0.009(3) 0.012(2) 0.016(3)
C3B 0.047(4) 0.035(3) 0.033(3) 0.007(3) 0.012(3) 0.016(3)
C4A 0.041(3) 0.049(4) 0.027(3) 0.011(3) 0.013(3) 0.025(3)
C4B 0.052(4) 0.034(3) 0.031(3) 0.007(3) 0.011(3) 0.019(3)
C5A 0.048(4) 0.053(4) 0.015(3) 0.006(2) 0.006(2) 0.026(3)
C5B 0.055(4) 0.049(4) 0.018(3) 0.002(2) 0.007(3) 0.029(3)
C6A 0.041(3) 0.051(4) 0.026(3) 0.009(3) 0.010(3) 0.025(3)
C6B 0.046(3) 0.038(3) 0.021(3) 0.004(2) 0.007(2) 0.022(3)
C7A 0.043(3) 0.044(4) 0.018(3) 0.004(2) 0.010(2) 0.021(3)
C7B 0.050(4) 0.041(3) 0.020(3) 0.008(2) 0.008(3) 0.020(3)
C8A 0.045(4) 0.044(4) 0.032(3) 0.009(3) 0.009(3) 0.023(3)
C8B 0.049(4) 0.045(4) 0.027(3) 0.011(3) 0.012(3) 0.027(3)
C9A 0.046(4) 0.037(3) 0.029(3) 0.005(3) 0.013(3) 0.018(3)
C9B 0.042(3) 0.044(4) 0.029(3) 0.012(3) 0.010(3) 0.020(3)
C10A 0.042(3) 0.037(3) 0.028(3) 0.000(3) 0.012(3) 0.011(3)
C10B 0.044(4) 0.036(3) 0.027(3) 0.008(3) 0.005(3) 0.005(3)
C11A 0.050(4) 0.050(4) 0.024(3) -0.004(3) 0.000(3) 0.022(3)
C11B 0.049(4) 0.049(4) 0.024(3) 0.005(3) 0.000(3) 0.012(4)
C12A 0.042(4) 0.046(4) 0.031(3) -0.004(3) 0.003(3) 0.017(3)
C12B 0.045(4) 0.037(4) 0.036(4) 0.000(3) 0.006(3) 0.012(3)
C13A 0.039(3) 0.039(3) 0.024(3) 0.003(2) 0.005(2) 0.013(3)
C13B 0.042(3) 0.039(3) 0.017(3) 0.005(2) 0.008(2) 0.013(3)
C14A 0.037(3) 0.038(3) 0.021(3) 0.006(2) 0.004(2) 0.016(3)
C14B 0.043(3) 0.029(3) 0.027(3) 0.004(2) 0.012(3) 0.011(3)
C15A 0.033(3) 0.033(3) 0.025(3) 0.006(2) 0.007(2) 0.011(3)
C15B 0.040(3) 0.044(4) 0.024(3) 0.004(3) 0.007(2) 0.021(3)
C16A 0.040(3) 0.041(3) 0.023(3) 0.005(2) 0.010(2) 0.020(3)
C16B 0.037(3) 0.032(3) 0.027(3) 0.006(2) 0.011(2) 0.013(3)
C17A 0.037(3) 0.039(3) 0.022(3) 0.004(2) 0.005(2) 0.015(3)
C17B 0.039(3) 0.037(3) 0.023(3) 0.004(2) 0.008(2) 0.016(3)
C18A 0.037(3) 0.037(3) 0.023(3) 0.005(2) 0.004(2) 0.017(3)
C18B 0.043(3) 0.040(3) 0.023(3) 0.011(2) 0.009(2) 0.021(3)
C19A 0.041(3) 0.032(3) 0.024(3) 0.005(2) 0.009(2) 0.015(3)
C19B 0.043(3) 0.037(3) 0.025(3) 0.009(2) 0.012(3) 0.018(3)
C20A 0.040(3) 0.040(3) 0.028(3) 0.006(3) 0.013(3) 0.019(3)
C20B 0.037(3) 0.041(3) 0.027(3) 0.012(3) 0.009(2) 0.014(3)
C21A 0.042(3) 0.042(4) 0.029(3) 0.003(3) 0.004(3) 0.018(3)
C21B 0.046(4) 0.033(3) 0.028(3) 0.007(2) 0.014(3) 0.012(3)
C24A 0.044(3) 0.054(4) 0.019(3) 0.005(3) 0.008(2) 0.028(3)
C24B 0.059(4) 0.043(4) 0.027(3) 0.006(3) 0.013(3) 0.028(4)
C26A 0.049(4) 0.037(3) 0.041(4) 0.010(3) 0.016(3) 0.021(3)
C26B 0.044(4) 0.048(4) 0.036(4) 0.012(3) 0.007(3) 0.017(3)
C29A 0.050(4) 0.040(4) 0.036(4) 0.000(3) 0.009(3) 0.012(3)
C29B 0.043(4) 0.051(4) 0.044(4) 0.013(3) 0.002(3) 0.015(4)
C32A 0.055(4) 0.064(5) 0.022(3) 0.007(3) 0.000(3) 0.036(4)
C32B 0.060(4) 0.056(4) 0.028(3) 0.000(3) 0.008(3) 0.034(4)
C33A 0.078(6) 0.090(6) 0.024(3) 0.005(4) -0.004(3) 0.064(5)
C33B 0.081(6) 0.072(5) 0.023(3) 0.000(3) 0.014(3) 0.047(5)
C35A 0.071(5) 0.096(7) 0.021(3) 0.011(4) 0.005(3) 0.058(5)
C35B 0.071(5) 0.077(6) 0.023(3) 0.008(3) 0.012(3) 0.043(5)
C36A 0.052(4) 0.054(4) 0.028(3) 0.012(3) 0.007(3) 0.031(4)
C36B 0.056(4) 0.060(4) 0.027(3) 0.008(3) 0.012(3) 0.031(4)
C42A 0.042(3) 0.056(4) 0.020(3) -0.001(3) -0.001(2) 0.023(3)
C42B 0.053(4) 0.045(4) 0.026(3) 0.002(3) 0.008(3) 0.026(3)
C43A 0.050(4) 0.062(5) 0.032(3) -0.001(3) 0.008(3) 0.034(4)
C43B 0.062(5) 0.043(4) 0.035(4) 0.000(3) 0.004(3) 0.030(4)
C45A 0.067(5) 0.077(6) 0.030(4) 0.003(3) 0.005(3) 0.051(5)
C45B 0.077(5) 0.062(5) 0.020(3) -0.002(3) 0.000(3) 0.050(5)
C46A 0.055(4) 0.064(4) 0.020(3) 0.001(3) 0.005(3) 0.041(4)
C46B 0.058(4) 0.059(4) 0.030(3) 0.006(3) 0.002(3) 0.040(4)
C51A 0.066(4) 0.079(4) 0.028(3) 0.004(3) 0.008(3) 0.050(4)
C51B 0.061(4) 0.049(4) 0.024(3) 0.006(3) 0.003(3) 0.033(4)
C52B 0.056(4) 0.064(5) 0.032(3) 0.005(3) 0.007(3) 0.035(4)
C53B 0.083(6) 0.074(6) 0.038(4) 0.004(4) 0.003(4) 0.054(5)
C54B 0.073(6) 0.066(6) 0.080(7) 0.013(5) 0.025(5) 0.043(5)
C61A 0.071(5) 0.039(4) 0.051(5) 0.000(3) 0.012(4) 0.026(4)
C61B 0.045(4) 0.056(5) 0.059(5) 0.014(4) 0.004(4) 0.020(4)
C62A 0.072(6) 0.060(5) 0.053(5) -0.011(4) 0.017(4) 0.035(5)
C62B 0.081(5) 0.069(5) 0.061(5) 0.017(4) -0.019(4) 0.038(4)
C52A 0.072(6) 0.076(5) 0.031(5) 0.007(4) 0.009(5) 0.054(5)
C53A 0.071(7) 0.075(6) 0.035(5) 0.009(5) 0.014(5) 0.055(5)
C54A 0.072(8) 0.075(7) 0.054(8) 0.019(6) 0.028(7) 0.056(6)
C63A 0.076(13) 0.047(9) 0.042(11) 0.000(7) 0.025(9) 0.033(10)
C63B 0.080(6) 0.077(6) 0.061(7) 0.019(6) -0.020(5) 0.041(5)
C64 0.079(8) 0.069(7) 0.080(8) 0.020(6) -0.008(6) 0.042(7)
C64A 0.060(9) 0.051(8) 0.052(9) -0.024(6) -0.003(6) 0.037(7)
C52 0.079(6) 0.075(5) 0.030(4) 0.005(4) 0.007(5) 0.053(4)
C53 0.079(6) 0.078(6) 0.034(4) 0.005(4) 0.012(5) 0.054(5)
C54 0.082(7) 0.079(8) 0.047(6) 0.004(6) 0.014(6) 0.058(7)
C63 0.081(7) 0.074(7) 0.067(8) 0.013(6) -0.020(6) 0.042(5)
C63Z 0.073(17) 0.078(19) 0.042(16) -0.008(12) 0.025(14) 0.035(16)
C64B 0.079(9) 0.074(8) 0.077(10) 0.016(8) -0.024(8) 0.037(8)
C64Z 0.088(19) 0.11(2) 0.09(2) 0.014(17) 0.044(16) 0.059(19)

loop_
_atom_type_symbol
_atom_type_description
_atom_type_scat_dispersion_real
_atom_type_scat_dispersion_imag
_atom_type_scat_source
C C 0.0181 0.0091 'International Tables Vol C Tables 4.2.6.8 and 6.1.1.4'
H H 0.0000 0.0000 'International Tables Vol C Tables 4.2.6.8 and 6.1.1.4'
N N 0.0311 0.0180 'International Tables Vol C Tables 4.2.6.8 and 6.1.1.4'
O O 0.0492 0.0322 'International Tables Vol C Tables 4.2.6.8 and 6.1.1.4'
S S 0.3331 0.5567 'International Tables Vol C Tables 4.2.6.8 and 6.1.1.4'
Cl Cl 0.3639 0.7018 'International Tables Vol C Tables 4.2.6.8 and 6.1.1.4'

loop_
_exptl_crystal_face_index_h
_exptl_crystal_face_index_k
_exptl_crystal_face_index_l
_exptl_crystal_face_perp_dist
_exptl_oxdiff_crystal_face_indexfrac_h
_exptl_oxdiff_crystal_face_indexfrac_k
_exptl_oxdiff_crystal_face_indexfrac_l
_exptl_oxdiff_crystal_face_x
_exptl_oxdiff_crystal_face_y
_exptl_oxdiff_crystal_face_z
-8 3 7 0.0203 -8.0009 3.0037 6.9980 -0.9777 0.1734 -0.2584
8 -3 -7 0.0203 8.0009 -3.0037 -6.9980 0.9777 -0.1734 0.2584
2 -1 15 0.0712 1.9980 -0.9945 15.0007 -0.3313 0.1198 0.9482
-2 1 -15 0.0705 -1.9980 0.9945 -15.0007 0.3313 -0.1198 -0.9482
-1 8 -4 0.0267 -1.0086 7.9991 -3.9962 0.2559 0.9577 -0.1620
1 -8 4 0.0084 1.0086 -7.9991 3.9962 -0.2559 -0.9577 0.1620
-7 6 5 0.0203 -7.0047 6.0031 5.0000 -0.7232 0.5780 -0.2287
-6 8 1 0.0171 -6.0070 8.0016 1.0015 -0.4286 0.8291 -0.3220

loop_
_geom_angle_atom_site_label_1
_geom_angle_atom_site_label_2
_geom_angle_atom_site_label_3
_geom_angle
C33A O34A C35A 109.6(6)
C35B O34B C33B 110.3(6)
C43A O44A C45A 110.6(6)
C45B O44B C43B 109.2(6)
C21A N23A C51A 117.4(6)
C24A N23A C21A 123.7(6)
C24A N23A C51A 118.7(6)
C21B N23B C51B 116.6(6)
C24B N23B C21B 125.0(6)
C24B N23B C51B 118.3(6)
C26A N28A C29A 123.4(6)
C26A N28A C61A 118.7(7)
C29A N28A C61A 117.9(6)
C26B N28B C61B 118.4(7)
C29B N28B C26B 124.3(7)
C29B N28B C61B 117.2(7)
C1A N31A C32A 117.4(6)
C1A N31A C36A 115.0(5)
C36A N31A C32A 109.7(6)
C1B N31B C32B 118.8(6)
C1B N31B C36B 114.5(6)
C32B N31B C36B 110.2(6)
C7A N41A C42A 116.6(5)
C7A N41A C46A 119.1(6)
C46A N41A C42A 108.1(6)
C7B N41B C42B 116.5(6)
C7B N41B C46B 119.3(6)
C46B N41B C42B 108.8(6)
N31A C1A C14A 118.4(6)
C2A C1A N31A 121.1(6)
C2A C1A C14A 120.5(6)
C2B C1B N31B 119.6(6)
C2B C1B C14B 119.9(6)
C14B C1B N31B 120.5(6)
C1A C2A H2A 118.8
C1A C2A C3A 122.4(7)
C3A C2A H2A 118.8
C1B C2B H2B 119.2
C3B C2B C1B 121.7(7)
C3B C2B H2B 119.2
C2A C3A C16A 118.7(6)
C2A C3A C21A 120.3(6)
C16A C3A C21A 120.9(6)
C2B C3B C16B 119.6(7)
C2B C3B C21B 119.6(6)
C16B C3B C21B 120.6(6)
C5A C4A C16A 117.6(6)
C5A C4A C24A 121.8(6)
C16A C4A C24A 120.6(6)
C5B C4B C16B 117.9(6)
C5B C4B C24B 122.0(6)
C16B C4B C24B 120.1(6)
C4A C5A H5A 119.4
C6A C5A C4A 121.2(6)
C6A C5A H5A 119.4
C4B C5B H5B 119.4
C6B C5B C4B 121.2(6)
C6B C5B H5B 119.4
C5A C6A H6A 118.4
C5A C6A C17A 123.1(6)
C17A C6A H6A 118.4
C5B C6B H6B 118.3
C5B C6B C17B 123.4(6)
C17B C6B H6B 118.3
N41A C7A C18A 121.5(6)
C8A C7A N41A 119.4(6)
C8A C7A C18A 119.2(6)
N41B C7B C8B 119.0(6)
N41B C7B C18B 122.8(6)
C8B C7B C18B 118.2(6)
C7A C8A H8A 118.6
C9A C8A C7A 122.8(7)
C9A C8A H8A 118.6
C7B C8B H8B 118.5
C9B C8B C7B 123.0(6)
C9B C8B H8B 118.5
C8A C9A C20A 119.1(6)
C8A C9A C26A 121.5(7)
C20A C9A C26A 119.4(6)
C8B C9B C20B 118.2(6)
C8B C9B C26B 120.3(7)
C20B C9B C26B 121.2(6)
C11A C10A C20A 117.8(6)
C11A C10A C29A 121.0(6)
C20A C10A C29A 121.1(7)
C11B C10B C20B 118.0(7)
C11B C10B C29B 121.8(7)
C20B C10B C29B 120.2(7)
C10A C11A H11A 119.4
C12A C11A C10A 121.2(6)
C12A C11A H11A 119.4
C10B C11B H11B 119.2
C12B C11B C10B 121.6(7)
C12B C11B H11B 119.2
C11A C12A H12A 118.0
C11A C12A C13A 123.9(7)
C13A C12A H12A 118.0
C11B C12B H12B 118.4
C11B C12B C13B 123.2(7)
C13B C12B H12B 118.4
C12A C13A C14A 122.9(6)
C19A C13A C12A 115.7(6)
C19A C13A C14A 121.3(6)
C12B C13B C14B 123.2(6)
C12B C13B C19B 117.5(6)
C19B C13B C14B 119.2(6)
C1A C14A C13A 126.8(6)
C1A C14A C15A 116.9(6)
C13A C14A C15A 116.2(6)
C1B C14B C13B 124.7(6)
C1B C14B C15B 118.3(6)
C15B C14B C13B 116.8(6)
C16A C15A C14A 119.5(6)
C17A C15A C14A 121.2(6)
C17A C15A C16A 119.2(6)
C14B C15B C17B 121.1(6)
C16B C15B C14B 119.6(6)
C16B C15B C17B 119.3(6)
C3A C16A C15A 119.7(6)
C4A C16A C3A 119.1(6)
C4A C16A C15A 121.2(6)
C3B C16B C4B 120.0(6)
C3B C16B C15B 119.1(6)
C15B C16B C4B 120.9(6)
C6A C17A C18A 122.6(6)
C15A C17A C6A 117.7(6)
C15A C17A C18A 119.7(5)
C6B C17B C15B 117.2(6)
C6B C17B C18B 123.7(6)
C15B C17B C18B 119.0(6)
C7A C18A C17A 125.3(6)
C19A C18A C7A 117.7(6)
C19A C18A C17A 116.8(6)
C7B C18B C17B 124.0(6)
C19B C18B C7B 117.8(6)
C19B C18B C17B 117.9(6)
C13A C19A C18A 120.0(6)
C20A C19A C13A 119.5(6)
C20A C19A C18A 120.5(6)
C18B C19B C13B 120.7(6)
C18B C19B C20B 121.1(6)
C20B C19B C13B 118.2(6)
C10A C20A C9A 119.3(6)
C10A C20A C19A 121.7(7)
C19A C20A C9A 119.0(6)
C9B C20B C10B 118.7(7)
C9B C20B C19B 120.0(6)
C19B C20B C10B 121.3(7)
N23A C21A S22A 120.9(5)
N23A C21A C3A 117.1(6)
C3A C21A S22A 122.0(5)
N23B C21B S22B 121.3(6)
N23B C21B C3B 116.3(6)
C3B C21B S22B 122.4(5)
N23A C24A S25A 120.9(5)
N23A C24A C4A 117.9(6)
C4A C24A S25A 121.2(5)
N23B C24B S25B 121.4(6)
N23B C24B C4B 117.7(6)
C4B C24B S25B 120.9(5)
N28A C26A S27A 120.7(5)
N28A C26A C9A 118.7(7)
C9A C26A S27A 120.6(6)
N28B C26B S27B 121.3(6)
N28B C26B C9B 117.1(7)
C9B C26B S27B 121.6(6)
N28A C29A S30A 121.1(6)
N28A C29A C10A 117.3(6)
C10A C29A S30A 121.5(6)
N28B C29B S30B 122.3(6)
N28B C29B C10B 118.0(7)
C10B C29B S30B 119.7(7)
N31A C32A H32A 110.2
N31A C32A H32B 110.2
N31A C32A C33A 107.5(6)
H32A C32A H32B 108.5
C33A C32A H32A 110.2
C33A C32A H32B 110.2
N31B C32B H32C 109.8
N31B C32B H32D 109.8
N31B C32B C33B 109.4(6)
H32C C32B H32D 108.2
C33B C32B H32C 109.8
C33B C32B H32D 109.8
O34A C33A C32A 113.3(7)
O34A C33A H33A 108.9
O34A C33A H33B 108.9
C32A C33A H33A 108.9
C32A C33A H33B 108.9
H33A C33A H33B 107.7
O34B C33B C32B 110.7(7)
O34B C33B H33C 109.5
O34B C33B H33D 109.5
C32B C33B H33C 109.5
C32B C33B H33D 109.5
H33C C33B H33D 108.1
O34A C35A H35A 109.6
O34A C35A H35B 109.6
O34A C35A C36A 110.5(6)
H35A C35A H35B 108.1
C36A C35A H35A 109.6
C36A C35A H35B 109.6
O34B C35B H35C 109.6
O34B C35B H35D 109.6
O34B C35B C36B 110.4(7)
H35C C35B H35D 108.1
C36B C35B H35C 109.6
C36B C35B H35D 109.6
N31A C36A C35A 109.9(6)
N31A C36A H36A 109.7
N31A C36A H36B 109.7
C35A C36A H36A 109.7
C35A C36A H36B 109.7
H36A C36A H36B 108.2
N31B C36B C35B 109.1(7)
N31B C36B H36C 109.9
N31B C36B H36D 109.9
C35B C36B H36C 109.9
C35B C36B H36D 109.9
H36C C36B H36D 108.3
N41A C42A H42A 109.7
N41A C42A H42B 109.7
N41A C42A C43A 109.7(6)
H42A C42A H42B 108.2
C43A C42A H42A 109.7
C43A C42A H42B 109.7
N41B C42B H42C 109.5
N41B C42B H42D 109.5
N41B C42B C43B 110.8(6)
H42C C42B H42D 108.1
C43B C42B H42C 109.5
C43B C42B H42D 109.5
O44A C43A C42A 110.3(6)
O44A C43A H43A 109.6
O44A C43A H43B 109.6
C42A C43A H43A 109.6
C42A C43A H43B 109.6
H43A C43A H43B 108.1
O44B C43B C42B 110.0(6)
O44B C43B H43C 109.7
O44B C43B H43D 109.7
C42B C43B H43C 109.7
C42B C43B H43D 109.7
H43C C43B H43D 108.2
O44A C45A H45A 109.2
O44A C45A H45B 109.2
O44A C45A C46A 112.0(7)
H45A C45A H45B 107.9
C46A C45A H45A 109.2
C46A C45A H45B 109.2
O44B C45B H45C 108.8
O44B C45B H45D 108.8
O44B C45B C46B 113.8(6)
H45C C45B H45D 107.7
C46B C45B H45C 108.8
C46B C45B H45D 108.8
N41A C46A C45A 109.0(6)
N41A C46A H46A 109.9
N41A C46A H46B 109.9
C45A C46A H46A 109.9
C45A C46A H46B 109.9
H46A C46A H46B 108.3
N41B C46B C45B 109.2(6)
N41B C46B H46C 109.8
N41B C46B H46D 109.8
C45B C46B H46C 109.8
C45B C46B H46D 109.8
H46C C46B H46D 108.3
N23A C51A H51A 107.9
N23A C51A H51B 107.9
N23A C51A H51C 109.9
N23A C51A H51D 109.9
N23A C51A C52A 117.5(12)
N23A C51A C52 108.8(10)
H51A C51A H51B 107.2
H51C C51A H51D 108.3
C52A C51A H51A 107.9
C52A C51A H51B 107.9
C52 C51A H51C 109.9
C52 C51A H51D 109.9
N23B C51B H51E 109.4
N23B C51B H51F 109.4
N23B C51B C52B 111.0(6)
H51E C51B H51F 108.0
C52B C51B H51E 109.4
C52B C51B H51F 109.4
C51B C52B H52E 109.0
C51B C52B H52F 109.0
C51B C52B C53B 112.9(7)
H52E C52B H52F 107.8
C53B C52B H52E 109.0
C53B C52B H52F 109.0
C52B C53B H53E 109.0
C52B C53B H53F 109.0
H53E C53B H53F 107.8
C54B C53B C52B 112.9(7)
C54B C53B H53E 109.0
C54B C53B H53F 109.0
C53B C54B H54G 109.5
C53B C54B H54H 109.5
C53B C54B H54I 109.5
H54G C54B H54H 109.5
H54G C54B H54I 109.5
H54H C54B H54I 109.5
N28A C61A H61A 108.9
N28A C61A H61B 108.9
N28A C61A C62A 113.4(7)
H61A C61A H61B 107.7
C62A C61A H61A 108.9
C62A C61A H61B 108.9
N28B C61B H61C 109.1
N28B C61B H61D 109.1
N28B C61B C62B 112.3(7)
H61C C61B H61D 107.9
C62B C61B H61C 109.1
C62B C61B H61D 109.1
C61A C62A H62A 110.6
C61A C62A H62B 110.6
C61A C62A H62C 106.3
C61A C62A H62D 106.3
C61A C62A C63A 105.5(9)
C61A C62A C63Z 124.1(16)
H62A C62A H62B 108.8
H62C C62A H62D 106.4
C63A C62A H62A 110.6
C63A C62A H62B 110.6
C63Z C62A H62C 106.3
C63Z C62A H62D 106.3
C61B C62B H62E 107.9
C61B C62B H62F 107.9
C61B C62B H62G 111.9
C61B C62B H62H 111.9
C61B C62B C63 99.3(11)
H62E C62B H62F 107.2
H62G C62B H62H 109.6
C63B C62B C61B 117.4(12)
C63B C62B H62E 107.9
C63B C62B H62F 107.9
C63 C62B H62G 111.9
C63 C62B H62H 111.9
C51A C52A H52A 110.7
C51A C52A H52B 110.7
C51A C52A C53A 105.1(15)
H52A C52A H52B 108.8
C53A C52A H52A 110.7
C53A C52A H52B 110.7
C52A C53A H53A 110.4
C52A C53A H53B 110.4
H53A C53A H53B 108.6
C54A C53A C52A 106.4(15)
C54A C53A H53A 110.4
C54A C53A H53B 110.4
C53A C54A H54A 109.5
C53A C54A H54B 109.5
C53A C54A H54C 109.5
H54A C54A H54B 109.5
H54A C54A H54C 109.5
H54B C54A H54C 109.5
C62A C63A H63A 109.8
C62A C63A H63B 109.8
H63A C63A H63B 108.2
C64A C63A C62A 109.5(11)
C64A C63A H63A 109.8
C64A C63A H63B 109.8
C62B C63B H63E 110.3
C62B C63B H63F 110.3
H63E C63B H63F 108.6
C64 C63B C62B 107.1(12)
C64 C63B H63E 110.3
C64 C63B H63F 110.3
C63B C64 H64G 109.5
C63B C64 H64H 109.5
C63B C64 H64I 109.5
H64G C64 H64H 109.5
H64G C64 H64I 109.5
H64H C64 H64I 109.5
C63A C64A H64A 109.5
C63A C64A H64B 109.5
C63A C64A H64C 109.5
H64A C64A H64B 109.5
H64A C64A H64C 109.5
H64B C64A H64C 109.5
C51A C52 H52C 108.9
C51A C52 H52D 108.9
C51A C52 C53 113.5(15)
H52C C52 H52D 107.7
C53 C52 H52C 108.9
C53 C52 H52D 108.9
C52 C53 H53C 108.4
C52 C53 H53D 108.4
H53C C53 H53D 107.5
C54 C53 C52 115.5(15)
C54 C53 H53C 108.4
C54 C53 H53D 108.4
C53 C54 H54D 109.5
C53 C54 H54E 109.5
C53 C54 H54F 109.5
H54D C54 H54E 109.5
H54D C54 H54F 109.5
H54E C54 H54F 109.5
C62B C63 H63G 109.6
C62B C63 H63H 109.6
H63G C63 H63H 108.1
C64B C63 C62B 110.1(18)
C64B C63 H63G 109.6
C64B C63 H63H 109.6
C62A C63Z H63C 110.8
C62A C63Z H63D 110.8
H63C C63Z H63D 108.9
C64Z C63Z C62A 104.5(17)
C64Z C63Z H63C 110.8
C64Z C63Z H63D 110.8
C63 C64B H64J 109.5
C63 C64B H64K 109.5
C63 C64B H64L 109.5
H64J C64B H64K 109.5
H64J C64B H64L 109.5
H64K C64B H64L 109.5
C63Z C64Z H64D 109.5
C63Z C64Z H64E 109.5
C63Z C64Z H64F 109.5
H64D C64Z H64E 109.5
H64D C64Z H64F 109.5
H64E C64Z H64F 109.5

loop_
_geom_bond_atom_site_label_1
_geom_bond_atom_site_label_2
_geom_bond_distance
S22A C21A 1.651(7)
S22B C21B 1.641(7)
S25A C24A 1.660(6)
S25B C24B 1.659(7)
S27A C26A 1.664(8)
S27B C26B 1.668(9)
S30A C29A 1.662(8)
S30B C29B 1.669(8)
O34A C33A 1.393(12)
O34A C35A 1.456(9)
O34B C33B 1.435(12)
O34B C35B 1.430(10)
O44A C43A 1.423(9)
O44A C45A 1.433(12)
O44B C43B 1.449(9)
O44B C45B 1.380(11)
N23A C21A 1.405(9)
N23A C24A 1.388(9)
N23A C51A 1.469(9)
N23B C21B 1.417(9)
N23B C24B 1.383(9)
N23B C51B 1.481(9)
N28A C26A 1.387(10)
N28A C29A 1.393(11)
N28A C61A 1.492(10)
N28B C26B 1.390(10)
N28B C29B 1.364(12)
N28B C61B 1.473(10)
N31A C1A 1.421(8)
N31A C32A 1.469(9)
N31A C36A 1.459(10)
N31B C1B 1.410(8)
N31B C32B 1.456(9)
N31B C36B 1.479(11)
N41A C7A 1.402(9)
N41A C42A 1.483(10)
N41A C46A 1.473(8)
N41B C7B 1.401(9)
N41B C42B 1.466(10)
N41B C46B 1.449(9)
C1A C2A 1.362(10)
C1A C14A 1.430(10)
C1B C2B 1.386(10)
C1B C14B 1.410(10)
C2A H2A 0.9500
C2A C3A 1.402(9)
C2B H2B 0.9500
C2B C3B 1.381(10)
C3A C16A 1.421(9)
C3A C21A 1.457(10)
C3B C16B 1.418(10)
C3B C21B 1.475(10)
C4A C5A 1.396(10)
C4A C16A 1.416(9)
C4A C24A 1.456(9)
C4B C5B 1.383(10)
C4B C16B 1.425(9)
C4B C24B 1.468(10)
C5A H5A 0.9500
C5A C6A 1.348(10)
C5B H5B 0.9500
C5B C6B 1.371(10)
C6A H6A 0.9500
C6A C17A 1.411(9)
C6B H6B 0.9500
C6B C17B 1.387(9)
C7A C8A 1.396(10)
C7A C18A 1.423(9)
C7B C8B 1.404(10)
C7B C18B 1.438(10)
C8A H8A 0.9500
C8A C9A 1.365(10)
C8B H8B 0.9500
C8B C9B 1.397(10)
C9A C20A 1.430(10)
C9A C26A 1.467(10)
C9B C20B 1.405(10)
C9B C26B 1.457(10)
C10A C11A 1.381(11)
C10A C20A 1.405(10)
C10A C29A 1.470(11)
C10B C11B 1.384(12)
C10B C20B 1.419(10)
C10B C29B 1.464(11)
C11A H11A 0.9500
C11A C12A 1.344(11)
C11B H11B 0.9500
C11B C12B 1.340(11)
C12A H12A 0.9500
C12A C13A 1.424(9)
C12B H12B 0.9500
C12B C13B 1.403(10)
C13A C14A 1.439(10)
C13A C19A 1.422(10)
C13B C14B 1.469(10)
C13B C19B 1.438(10)
C14A C15A 1.446(8)
C14B C15B 1.428(9)
C15A C16A 1.426(9)
C15A C17A 1.402(9)
C15B C16B 1.419(10)
C15B C17B 1.433(9)
C17A C18A 1.474(9)
C17B C18B 1.454(9)
C18A C19A 1.423(9)
C18B C19B 1.414(9)
C19A C20A 1.416(9)
C19B C20B 1.414(10)
C32A H32A 0.9900
C32A H32B 0.9900
C32A C33A 1.523(10)
C32B H32C 0.9900
C32B H32D 0.9900
C32B C33B 1.510(10)
C33A H33A 0.9900
C33A H33B 0.9900
C33B H33C 0.9900
C33B H33D 0.9900
C35A H35A 0.9900
C35A H35B 0.9900
C35A C36A 1.515(10)
C35B H35C 0.9900
C35B H35D 0.9900
C35B C36B 1.512(10)
C36A H36A 0.9900
C36A H36B 0.9900
C36B H36C 0.9900
C36B H36D 0.9900
C42A H42A 0.9900
C42A H42B 0.9900
C42A C43A 1.514(9)
C42B H42C 0.9900
C42B H42D 0.9900
C42B C43B 1.504(10)
C43A H43A 0.9900
C43A H43B 0.9900
C43B H43C 0.9900
C43B H43D 0.9900
C45A H45A 0.9900
C45A H45B 0.9900
C45A C46A 1.497(10)
C45B H45C 0.9900
C45B H45D 0.9900
C45B C46B 1.517(10)
C46A H46A 0.9900
C46A H46B 0.9900
C46B H46C 0.9900
C46B H46D 0.9900
C51A H51A 0.9900
C51A H51B 0.9900
C51A H51C 0.9900
C51A H51D 0.9900
C51A C52A 1.520(15)
C51A C52 1.543(14)
C51B H51E 0.9900
C51B H51F 0.9900
C51B C52B 1.521(10)
C52B H52E 0.9900
C52B H52F 0.9900
C52B C53B 1.531(10)
C53B H53E 0.9900
C53B H53F 0.9900
C53B C54B 1.514(11)
C54B H54G 0.9800
C54B H54H 0.9800
C54B H54I 0.9800
C61A H61A 0.9900
C61A H61B 0.9900
C61A C62A 1.509(11)
C61B H61C 0.9900
C61B H61D 0.9900
C61B C62B 1.527(11)
C62A H62A 0.9900
C62A H62B 0.9900
C62A H62C 0.9900
C62A H62D 0.9900
C62A C63A 1.542(13)
C62A C63Z 1.535(15)
C62B H62E 0.9900
C62B H62F 0.9900
C62B H62G 0.9900
C62B H62H 0.9900
C62B C63B 1.527(12)
C62B C63 1.550(15)
C52A H52A 0.9900
C52A H52B 0.9900
C52A C53A 1.531(15)
C53A H53A 0.9900
C53A H53B 0.9900
C53A C54A 1.513(16)
C54A H54A 0.9800
C54A H54B 0.9800
C54A H54C 0.9800
C63A H63A 0.9900
C63A H63B 0.9900
C63A C64A 1.511(15)
C63B H63E 0.9900
C63B H63F 0.9900
C63B C64 1.505(16)
C64 H64G 0.9800
C64 H64H 0.9800
C64 H64I 0.9800
C64A H64A 0.9800
C64A H64B 0.9800
C64A H64C 0.9800
C52 H52C 0.9900
C52 H52D 0.9900
C52 C53 1.556(14)
C53 H53C 0.9900
C53 H53D 0.9900
C53 C54 1.513(15)
C54 H54D 0.9800
C54 H54E 0.9800
C54 H54F 0.9800
C63 H63G 0.9900
C63 H63H 0.9900
C63 C64B 1.520(16)
C63Z H63C 0.9900
C63Z H63D 0.9900
C63Z C64Z 1.507(17)
C64B H64J 0.9800
C64B H64K 0.9800
C64B H64L 0.9800
C64Z H64D 0.9800
C64Z H64E 0.9800
C64Z H64F 0.9800

loop_
_geom_torsion_atom_site_label_1
_geom_torsion_atom_site_label_2
_geom_torsion_atom_site_label_3
_geom_torsion_atom_site_label_4
_geom_torsion
O34A C35A C36A N31A 58.0(9)
O34B C35B C36B N31B 58.5(9)
O44A C45A C46A N41A -59.0(9)
O44B C45B C46B N41B -58.4(9)
N23A C51A C52A C53A 173.2(15)
N23A C51A C52 C53 170.6(15)
N23B C51B C52B C53B 173.3(6)
N28A C61A C62A C63A 179.9(13)
N28A C61A C62A C63Z -168.0(15)
N28B C61B C62B C63B -172.0(11)
N28B C61B C62B C63 173.4(15)
N31A C1A C2A C3A -172.7(6)
N31A C1A C14A C13A -18.9(10)
N31A C1A C14A C15A 163.8(6)
N31A C32A C33A O34A -59.5(9)
N31B C1B C2B C3B -174.2(7)
N31B C1B C14B C13B -20.8(11)
N31B C1B C14B C15B 163.9(6)
N31B C32B C33B O34B -58.5(9)
N41A C7A C8A C9A -175.3(6)
N41A C7A C18A C17A -18.7(10)
N41A C7A C18A C19A 166.0(6)
N41A C42A C43A O44A 59.4(8)
N41B C7B C8B C9B -175.7(6)
N41B C7B C18B C17B -19.9(10)
N41B C7B C18B C19B 166.1(6)
N41B C42B C43B O44B 59.0(8)
C1A N31A C32A C33A -168.4(7)
C1A N31A C36A C35A 165.8(6)
C1A C2A C3A C16A 2.5(11)
C1A C2A C3A C21A 179.6(7)
C1A C14A C15A C16A 15.6(9)
C1A C14A C15A C17A -166.1(6)
C1B N31B C32B C33B -167.3(7)
C1B N31B C36B C35B 165.2(6)
C1B C2B C3B C16B 6.5(11)
C1B C2B C3B C21B -177.8(7)
C1B C14B C15B C16B 14.2(10)
C1B C14B C15B C17B -166.0(6)
C2A C1A C14A C13A 159.9(7)
C2A C1A C14A C15A -17.4(10)
C2A C3A C16A C4A 173.6(6)
C2A C3A C16A C15A -4.1(10)
C2A C3A C21A S22A 3.3(10)
C2A C3A C21A N23A -178.7(6)
C2B C1B C14B C13B 161.5(7)
C2B C1B C14B C15B -13.8(10)
C2B C3B C16B C4B 173.4(7)
C2B C3B C16B C15B -5.9(10)
C2B C3B C21B S22B 3.2(10)
C2B C3B C21B N23B -176.9(7)
C4A C5A C6A C17A -0.8(11)
C4B C5B C6B C17B -2.6(11)
C5A C4A C16A C3A -177.0(6)
C5A C4A C16A C15A 0.7(10)
C5A C4A C24A S25A 1.9(10)
C5A C4A C24A N23A -176.6(7)
C5A C6A C17A C15A 0.2(10)
C5A C6A C17A C18A -177.3(7)
C5B C4B C16B C3B -177.0(7)
C5B C4B C16B C15B 2.4(10)
C5B C4B C24B S25B 0.9(11)
C5B C4B C24B N23B -179.2(7)
C5B C6B C17B C15B 1.3(10)
C5B C6B C17B C18B -175.6(7)
C6A C17A C18A C7A -15.8(11)
C6A C17A C18A C19A 159.5(6)
C6B C17B C18B C7B -15.4(11)
C6B C17B C18B C19B 158.6(6)
C7A N41A C42A C43A 163.0(6)
C7A N41A C46A C45A -165.0(7)
C7A C8A C9A C20A 4.5(11)
C7A C8A C9A C26A -178.0(7)
C7A C18A C19A C13A -165.2(6)
C7A C18A C19A C20A 14.3(10)
C7B N41B C42B C43B 163.3(6)
C7B N41B C46B C45B -167.3(6)
C7B C8B C9B C20B 6.5(10)
C7B C8B C9B C26B -179.1(6)
C7B C18B C19B C13B -166.0(6)
C7B C18B C19B C20B 13.2(10)
C8A C7A C18A C17A 161.4(7)
C8A C7A C18A C19A -13.8(9)
C8A C9A C20A C10A 173.8(7)
C8A C9A C20A C19A -4.1(10)
C8A C9A C26A S27A -1.3(10)
C8A C9A C26A N28A 178.2(7)
C8B C7B C18B C17B 160.5(6)
C8B C7B C18B C19B -13.5(9)
C8B C9B C20B C10B 174.1(6)
C8B C9B C20B C19B -7.0(10)
C8B C9B C26B S27B 0.1(10)
C8B C9B C26B N28B -179.1(6)
C10A C11A C12A C13A 1.6(12)
C10B C11B C12B C13B -0.2(11)
C11A C10A C20A C9A -173.4(6)
C11A C10A C20A C19A 4.4(10)
C11A C10A C29A S30A -0.9(10)
C11A C10A C29A N28A 177.7(7)
C11A C12A C13A C14A -176.7(7)
C11A C12A C13A C19A -0.8(11)
C11B C10B C20B C9B -176.4(6)
C11B C10B C20B C19B 4.6(10)
C11B C10B C29B S30B -0.3(10)
C11B C10B C29B N28B 179.5(7)
C11B C12B C13B C14B -176.2(7)
C11B C12B C13B C19B 0.1(10)
C12A C13A C14A C1A -16.8(11)
C12A C13A C14A C15A 160.5(6)
C12A C13A C19A C18A -178.6(6)
C12A C13A C19A C20A 1.9(9)
C12B C13B C14B C1B -16.1(10)
C12B C13B C14B C15B 159.3(7)
C12B C13B C19B C18B -178.5(6)
C12B C13B C19B C20B 2.3(9)
C13A C14A C15A C16A -162.0(6)
C13A C14A C15A C17A 16.4(9)
C13A C19A C20A C9A 174.1(6)
C13A C19A C20A C10A -3.8(10)
C13B C14B C15B C16B -161.5(6)
C13B C14B C15B C17B 18.3(10)
C13B C19B C20B C9B 176.3(6)
C13B C19B C20B C10B -4.7(9)
C14A C1A C2A C3A 8.5(11)
C14A C13A C19A C18A -2.6(10)
C14A C13A C19A C20A 177.8(6)
C14A C15A C16A C3A -5.2(10)
C14A C15A C16A C4A 177.1(6)
C14A C15A C17A C6A -177.5(6)
C14A C15A C17A C18A 0.0(10)
C14B C1B C2B C3B 3.6(11)
C14B C13B C19B C18B -2.0(9)
C14B C13B C19B C20B 178.8(6)
C14B C15B C16B C3B -4.5(10)
C14B C15B C16B C4B 176.2(6)
C14B C15B C17B C6B -178.0(6)
C14B C15B C17B C18B -1.0(10)
C15A C17A C18A C7A 166.8(6)
C15A C17A C18A C19A -17.9(9)
C15B C17B C18B C7B 167.8(6)
C15B C17B C18B C19B -18.3(9)
C16A C3A C21A S22A -179.7(5)
C16A C3A C21A N23A -1.7(10)
C16A C4A C5A C6A 0.4(11)
C16A C4A C24A S25A -177.1(6)
C16A C4A C24A N23A 4.3(11)
C16A C15A C17A C6A 0.8(9)
C16A C15A C17A C18A 178.3(6)
C16B C3B C21B S22B 178.8(5)
C16B C3B C21B N23B -1.3(10)
C16B C4B C5B C6B 0.7(11)
C16B C4B C24B S25B -177.9(6)
C16B C4B C24B N23B 2.0(11)
C16B C15B C17B C6B 1.8(10)
C16B C15B C17B C18B 178.8(6)
C17A C15A C16A C3A 176.4(6)
C17A C15A C16A C4A -1.3(10)
C17A C18A C19A C13A 19.1(9)
C17A C18A C19A C20A -161.3(6)
C17B C15B C16B C3B 175.7(6)
C17B C15B C16B C4B -3.6(10)
C17B C18B C19B C13B 19.6(9)
C17B C18B C19B C20B -161.2(6)
C18A C7A C8A C9A 4.6(11)
C18A C19A C20A C9A -5.5(10)
C18A C19A C20A C10A 176.7(6)
C18B C7B C8B C9B 3.9(10)
C18B C19B C20B C9B -2.9(10)
C18B C19B C20B C10B 176.0(6)
C19A C13A C14A C1A 167.5(6)
C19A C13A C14A C15A -15.2(9)
C19B C13B C14B C1B 167.7(6)
C19B C13B C14B C15B -17.0(9)
C20A C9A C26A S27A 176.2(5)
C20A C9A C26A N28A -4.3(10)
C20A C10A C11A C12A -3.3(11)
C20A C10A C29A S30A 178.2(6)
C20A C10A C29A N28A -3.2(10)
C20B C9B C26B S27B 174.4(6)
C20B C9B C26B N28B -4.7(10)
C20B C10B C11B C12B -2.1(10)
C20B C10B C29B S30B -179.1(6)
C20B C10B C29B N28B 0.7(10)
C21A N23A C24A S25A 171.5(6)
C21A N23A C24A C4A -10.0(11)
C21A N23A C51A C52A -82.5(19)
C21A N23A C51A C52 -88.7(14)
C21A C3A C16A C4A -3.4(10)
C21A C3A C16A C15A 178.9(6)
C21B N23B C24B S25B 174.0(6)
C21B N23B C24B C4B -5.9(11)
C21B N23B C51B C52B -89.0(8)
C21B C3B C16B C4B -2.2(10)
C21B C3B C16B C15B 178.4(6)
C24A N23A C21A S22A -173.2(6)
C24A N23A C21A C3A 8.7(11)
C24A N23A C51A C52A 93.2(19)
C24A N23A C51A C52 87.0(14)
C24A C4A C5A C6A -178.7(7)
C24A C4A C16A C3A 2.1(11)
C24A C4A C16A C15A 179.8(6)
C24B N23B C21B S22B -174.6(6)
C24B N23B C21B C3B 5.5(11)
C24B N23B C51B C52B 87.6(8)
C24B C4B C5B C6B -178.1(7)
C24B C4B C16B C3B 1.9(10)
C24B C4B C16B C15B -178.8(7)
C26A N28A C29A S30A 173.4(6)
C26A N28A C29A C10A -5.3(11)
C26A N28A C61A C62A -89.4(9)
C26A C9A C20A C10A -3.7(10)
C26A C9A C20A C19A 178.4(6)
C26B N28B C29B S30B 173.4(6)
C26B N28B C29B C10B -6.4(11)
C26B N28B C61B C62B -89.8(10)
C26B C9B C20B C10B -0.4(10)
C26B C9B C20B C19B 178.6(6)
C29A N28A C26A S27A -171.5(6)
C29A N28A C26A C9A 8.9(11)
C29A N28A C61A C62A 89.4(10)
C29A C10A C11A C12A 175.8(7)
C29A C10A C20A C9A 7.5(10)
C29A C10A C20A C19A -174.7(6)
C29B N28B C26B S27B -170.8(6)
C29B N28B C26B C9B 8.4(11)
C29B N28B C61B C62B 87.4(10)
C29B C10B C11B C12B 179.0(7)
C29B C10B C20B C9B 2.4(10)
C29B C10B C20B C19B -176.5(6)
C32A N31A C1A C2A -11.2(10)
C32A N31A C1A C14A 167.6(6)
C32A N31A C36A C35A -59.3(8)
C32B N31B C1B C2B -14.0(11)
C32B N31B C1B C14B 168.3(7)
C32B N31B C36B C35B -57.8(8)
C33A O34A C35A C36A -57.2(10)
C33B O34B C35B C36B -59.7(9)
C35A O34A C33A C32A 59.0(9)
C35B O34B C33B C32B 59.5(9)
C36A N31A C1A C2A 120.1(7)
C36A N31A C1A C14A -61.1(8)
C36A N31A C32A C33A 57.9(8)
C36B N31B C1B C2B 119.1(8)
C36B N31B C1B C14B -58.7(9)
C36B N31B C32B C33B 57.7(9)
C42A N41A C7A C8A 124.5(7)
C42A N41A C7A C18A -55.4(8)
C42A N41A C46A C45A 58.8(8)
C42B N41B C7B C8B 124.5(7)
C42B N41B C7B C18B -55.1(8)
C42B N41B C46B C45B 55.6(8)
C43A O44A C45A C46A 58.3(8)
C43B O44B C45B C46B 58.4(8)
C45A O44A C43A C42A -57.7(8)
C45B O44B C43B C42B -57.9(8)
C46A N41A C7A C8A -8.1(10)
C46A N41A C7A C18A 172.1(6)
C46A N41A C42A C43A -59.6(7)
C46B N41B C7B C8B -9.4(9)
C46B N41B C7B C18B 171.0(6)
C46B N41B C42B C43B -58.2(7)
C51A N23A C21A S22A 2.2(10)
C51A N23A C21A C3A -175.8(7)
C51A N23A C24A S25A -4.0(10)
C51A N23A C24A C4A 174.6(7)
C51A C52A C53A C54A -172(2)
C51A C52 C53 C54 -76(3)
C51B N23B C21B S22B 1.8(9)
C51B N23B C21B C3B -178.1(6)
C51B N23B C24B S25B -2.3(10)
C51B N23B C24B C4B 177.8(7)
C51B C52B C53B C54B -76.2(10)
C61A N28A C26A S27A 7.2(9)
C61A N28A C26A C9A -172.4(6)
C61A N28A C29A S30A -5.3(10)
C61A N28A C29A C10A 176.0(6)
C61A C62A C63A C64A -171.8(15)
C61A C62A C63Z C64Z -76(3)
C61B N28B C26B S27B 6.2(10)
C61B N28B C26B C9B -174.6(6)
C61B N28B C29B S30B -3.7(10)
C61B N28B C29B C10B 176.5(7)
C61B C62B C63B C64 -73.5(19)
C61B C62B C63 C64B -177(2)

loop_
_platon_squeeze_void_nr
_platon_squeeze_void_average_x
_platon_squeeze_void_average_y
_platon_squeeze_void_average_z
_platon_squeeze_void_volume
_platon_squeeze_void_count_electrons
_platon_squeeze_void_content
1 0.306 0.206 0.247 121 59 'C H Cl3'
2 0.694 0.794 0.753 121 59 'C H Cl3'
